data_4326073
loop_
_publ_author_name
'Hua He'
'Chauntae Tyson'
'Svilen Bobev'

_publ_section_title
;
 Eight-Coordinated Arsenic in the Zintl Phases RbCd4As3 and RbZn4As3:
 Synthesis and Structural Characterization
;
_journal_name_full 'Inorganic Chemistry'
_journal_page_first 8375
_journal_page_last 8383
_journal_paper_doi 10.1021/ic2009418
_journal_volume 50
_journal_year 2011
_chemical_formula_moiety 'As3 Cd4, Rb'
_chemical_formula_sum 'As3 Cd4 Rb'
_chemical_formula_weight 759.83
_chemical_name_systematic
; 
 ? 
;
_space_group_IT_number 166
_symmetry_cell_setting hexagonal
_symmetry_space_group_name_Hall '-R 3 2"'
_symmetry_space_group_name_H-M 'R -3 m :H'
_atom_sites_solution_primary direct
_atom_sites_solution_secondary difmap
_audit_creation_method SHELXL-97
_cell_angle_alpha 90.00
_cell_angle_beta 90.00
_cell_angle_gamma 120.00
_cell_formula_units_Z 3
_cell_length_a 4.4752(10)
_cell_length_b 4.4752(10)
_cell_length_c 36.946(12)
_cell_measurement_reflns_used 246
_cell_measurement_temperature 200(2)
_cell_measurement_theta_max 28.13
_cell_measurement_theta_min 1.65
_cell_volume 640.8(3)
_computing_cell_refinement 'Bruker SMART'
_computing_data_collection 'Bruker SMART'
_computing_data_reduction 'Bruker SAINT'
_computing_molecular_graphics 'Bruker SHELXTL'
_computing_publication_material 'Bruker SHELXTL'
_computing_structure_refinement 'SHELXL-97 (Sheldrick, 1997)'
_computing_structure_solution 'SHELXS-97 (Sheldrick, 1990)'
_diffrn_ambient_temperature 200(2)
_diffrn_measured_fraction_theta_full 1.000
_diffrn_measured_fraction_theta_max 1.000
_diffrn_measurement_device_type 'CCD area detector'
_diffrn_measurement_method 'phi and omega scans'
_diffrn_radiation_monochromator graphite
_diffrn_radiation_source 'fine-focus sealed tube'
_diffrn_radiation_type MoK\a
_diffrn_radiation_wavelength 0.71073
_diffrn_reflns_av_R_equivalents 0.0407
_diffrn_reflns_av_sigmaI/netI 0.0175
_diffrn_reflns_limit_h_max 5
_diffrn_reflns_limit_h_min -5
_diffrn_reflns_limit_k_max 5
_diffrn_reflns_limit_k_min -5
_diffrn_reflns_limit_l_max 49
_diffrn_reflns_limit_l_min -49
_diffrn_reflns_number 2915
_diffrn_reflns_theta_full 28.13
_diffrn_reflns_theta_max 28.13
_diffrn_reflns_theta_min 1.65
_exptl_absorpt_coefficient_mu 26.910
_exptl_absorpt_correction_T_max 0.446
_exptl_absorpt_correction_T_min 0.395
_exptl_absorpt_correction_type multi-scan
_exptl_absorpt_process_details
;
SADABS (Sheldrick, 2003)
;
_exptl_crystal_colour gold
_exptl_crystal_density_diffrn 5.907
_exptl_crystal_description bar
_exptl_crystal_F_000 984
_exptl_crystal_size_max 0.04
_exptl_crystal_size_mid 0.03
_exptl_crystal_size_min 0.03
_refine_diff_density_max 0.897
_refine_diff_density_min -1.555
_refine_diff_density_rms 0.291
_refine_ls_extinction_method none
_refine_ls_goodness_of_fit_ref 1.155
_refine_ls_matrix_type full
_refine_ls_number_parameters 14
_refine_ls_number_reflns 246
_refine_ls_number_restraints 0
_refine_ls_restrained_S_all 1.155
_refine_ls_R_factor_all 0.0231
_refine_ls_R_factor_gt 0.0212
_refine_ls_shift/su_max 0.001
_refine_ls_shift/su_mean 0.000
_refine_ls_structure_factor_coef Fsqd
_refine_ls_weighting_details 'calc w=1/[\s^2^(Fo^2^)+(0.0251P)^2^+0.0000P] where P=(Fo^2^+2Fc^2^)/3'
_refine_ls_weighting_scheme calc
_refine_ls_wR_factor_gt 0.0442
_refine_ls_wR_factor_ref 0.0453
_reflns_number_gt 232
_reflns_number_total 246
_reflns_threshold_expression >2sigma(I)
_cod_data_source_file ic2009418_si_002_RbCd4As3.cif
_cod_data_source_block RbCd4As3
_cod_original_sg_symbol_H-M 'R -3 m'
_cod_database_code 4326073
_cod_database_fobs_code 4326073

loop_
_symmetry_equiv_pos_as_xyz
'x, y, z'
'-y, x-y, z'
'-x+y, -x, z'
'y, x, -z'
'x-y, -y, -z'
'-x, -x+y, -z'
'x+2/3, y+1/3, z+1/3'
'-y+2/3, x-y+1/3, z+1/3'
'-x+y+2/3, -x+1/3, z+1/3'
'y+2/3, x+1/3, -z+1/3'
'x-y+2/3, -y+1/3, -z+1/3'
'-x+2/3, -x+y+1/3, -z+1/3'
'x+1/3, y+2/3, z+2/3'
'-y+1/3, x-y+2/3, z+2/3'
'-x+y+1/3, -x+2/3, z+2/3'
'y+1/3, x+2/3, -z+2/3'
'x-y+1/3, -y+2/3, -z+2/3'
'-x+1/3, -x+y+2/3, -z+2/3'
'-x, -y, -z'
'y, -x+y, -z'
'x-y, x, -z'
'-y, -x, z'
'-x+y, y, z'
'x, x-y, z'
'-x+2/3, -y+1/3, -z+1/3'
'y+2/3, -x+y+1/3, -z+1/3'
'x-y+2/3, x+1/3, -z+1/3'
'-y+2/3, -x+1/3, z+1/3'
'-x+y+2/3, y+1/3, z+1/3'
'x+2/3, x-y+1/3, z+1/3'
'-x+1/3, -y+2/3, -z+2/3'
'y+1/3, -x+y+2/3, -z+2/3'
'x-y+1/3, x+2/3, -z+2/3'
'-y+1/3, -x+2/3, z+2/3'
'-x+y+1/3, y+2/3, z+2/3'
'x+1/3, x-y+2/3, z+2/3'

loop_
_atom_site_label
_atom_site_type_symbol
_atom_site_fract_x
_atom_site_fract_y
_atom_site_fract_z
_atom_site_U_iso_or_equiv
_atom_site_adp_type
_atom_site_occupancy
_atom_site_symmetry_multiplicity
_atom_site_calc_flag
_atom_site_refinement_flags
Rb1 Rb 0.0000 0.0000 0.5000 0.0160(3) Uani 1 12 d S
Cd1 Cd 0.0000 0.0000 0.08647(2) 0.01652(19) Uani 1 6 d S
Cd2 Cd 0.0000 0.0000 0.302419(18) 0.0202(2) Uani 1 6 d S
As1 As 0.0000 0.0000 0.23100(2) 0.0111(2) Uani 1 6 d S
As2 As 0.0000 0.0000 0.0000 0.0136(3) Uani 1 12 d S

loop_
_atom_site_aniso_label
_atom_site_aniso_U_11
_atom_site_aniso_U_22
_atom_site_aniso_U_33
_atom_site_aniso_U_23
_atom_site_aniso_U_13
_atom_site_aniso_U_12
Rb1 0.0175(4) 0.0175(4) 0.0132(6) 0.000 0.000 0.00873(19)
Cd1 0.0116(2) 0.0116(2) 0.0263(4) 0.000 0.000 0.00582(11)
Cd2 0.0237(3) 0.0237(3) 0.0133(3) 0.000 0.000 0.01185(14)
As1 0.0098(3) 0.0098(3) 0.0137(4) 0.000 0.000 0.00489(15)
As2 0.0117(4) 0.0117(4) 0.0174(6) 0.000 0.000 0.00583(19)

loop_
_atom_type_symbol
_atom_type_description
_atom_type_scat_dispersion_real
_atom_type_scat_dispersion_imag
_atom_type_scat_source
As As 0.0499 2.0058 'International Tables Vol C Tables 4.2.6.8 and 6.1.1.4'
Rb Rb -0.9393 2.9676 'International Tables Vol C Tables 4.2.6.8 and 6.1.1.4'
Cd Cd -0.8075 1.2024 'International Tables Vol C Tables 4.2.6.8 and 6.1.1.4'

loop_
_geom_angle_atom_site_label_1
_geom_angle_atom_site_label_2
_geom_angle_atom_site_label_3
_geom_angle
_geom_angle_site_symmetry_1
_geom_angle_site_symmetry_3
As1 Rb1 As1 180.0 31_445 7
As1 Rb1 As1 79.19(2) 31_445 31
As1 Rb1 As1 100.81(2) 7 31
As1 Rb1 As1 100.81(2) 31_445 7_445
As1 Rb1 As1 79.19(2) 7 7_445
As1 Rb1 As1 180.0 31 7_445
As1 Rb1 As1 79.19(2) 31_445 31_545
As1 Rb1 As1 100.81(2) 7 31_545
As1 Rb1 As1 79.19(2) 31 31_545
As1 Rb1 As1 100.81(2) 7_445 31_545
As1 Rb1 As1 100.81(2) 31_445 7_455
As1 Rb1 As1 79.19(2) 7 7_455
As1 Rb1 As1 100.81(2) 31 7_455
As1 Rb1 As1 79.19(2) 7_445 7_455
As1 Rb1 As1 180.00(2) 31_545 7_455
As1 Rb1 Cd1 138.775(10) 31_445 31
As1 Rb1 Cd1 41.225(10) 7 31
As1 Rb1 Cd1 91.52(2) 31 31
As1 Rb1 Cd1 88.48(2) 7_445 31
As1 Rb1 Cd1 138.774(10) 31_545 31
As1 Rb1 Cd1 41.226(10) 7_455 31
As1 Rb1 Cd1 41.225(10) 31_445 7_445
As1 Rb1 Cd1 138.775(10) 7 7_445
As1 Rb1 Cd1 88.48(2) 31 7_445
As1 Rb1 Cd1 91.52(2) 7_445 7_445
As1 Rb1 Cd1 41.226(10) 31_545 7_445
As1 Rb1 Cd1 138.774(10) 7_455 7_445
Cd1 Rb1 Cd1 180.0 31 7_445
As1 Rb1 Cd1 91.52(2) 31_445 31_445
As1 Rb1 Cd1 88.48(2) 7 31_445
As1 Rb1 Cd1 138.775(10) 31 31_445
As1 Rb1 Cd1 41.225(10) 7_445 31_445
As1 Rb1 Cd1 138.774(10) 31_545 31_445
As1 Rb1 Cd1 41.226(10) 7_455 31_445
Cd1 Rb1 Cd1 69.39(2) 31 31_445
Cd1 Rb1 Cd1 110.61(2) 7_445 31_445
As1 Rb1 Cd1 88.48(2) 31_445 7
As1 Rb1 Cd1 91.52(2) 7 7
As1 Rb1 Cd1 41.225(10) 31 7
As1 Rb1 Cd1 138.775(10) 7_445 7
As1 Rb1 Cd1 41.226(10) 31_545 7
As1 Rb1 Cd1 138.774(10) 7_455 7
Cd1 Rb1 Cd1 110.61(2) 31 7
Cd1 Rb1 Cd1 69.39(2) 7_445 7
Cd1 Rb1 Cd1 180.0 31_445 7
As1 Rb1 Cd1 41.226(9) 31_445 7_455
As1 Rb1 Cd1 138.774(10) 7 7_455
As1 Rb1 Cd1 41.226(10) 31 7_455
As1 Rb1 Cd1 138.774(10) 7_445 7_455
As1 Rb1 Cd1 88.48(2) 31_545 7_455
As1 Rb1 Cd1 91.52(3) 7_455 7_455
Cd1 Rb1 Cd1 110.61(2) 31 7_455
Cd1 Rb1 Cd1 69.39(2) 7_445 7_455
Cd1 Rb1 Cd1 110.61(2) 31_445 7_455
Cd1 Rb1 Cd1 69.39(2) 7 7_455
As1 Rb1 Cd1 138.774(9) 31_445 31_545
As1 Rb1 Cd1 41.226(10) 7 31_545
As1 Rb1 Cd1 138.774(10) 31 31_545
As1 Rb1 Cd1 41.226(10) 7_445 31_545
As1 Rb1 Cd1 91.52(2) 31_545 31_545
As1 Rb1 Cd1 88.48(3) 7_455 31_545
Cd1 Rb1 Cd1 69.39(2) 31 31_545
Cd1 Rb1 Cd1 110.61(2) 7_445 31_545
Cd1 Rb1 Cd1 69.39(2) 31_445 31_545
Cd1 Rb1 Cd1 110.61(2) 7 31_545
Cd1 Rb1 Cd1 180.000(14) 7_455 31_545
As1 Cd1 As1 115.253(19) 25 25_445
As1 Cd1 As1 115.252(19) 25 25_455
As1 Cd1 As1 115.252(19) 25_445 25_455
As1 Cd1 As2 102.78(3) 25 .
As1 Cd1 As2 102.78(3) 25_445 .
As1 Cd1 As2 102.78(3) 25_455 .
As1 Cd1 Cd2 121.292(17) 25 25_445
As1 Cd1 Cd2 51.24(3) 25_445 25_445
As1 Cd1 Cd2 121.291(17) 25_455 25_445
As2 Cd1 Cd2 51.536(18) . 25_445
As1 Cd1 Cd2 51.24(3) 25 25
As1 Cd1 Cd2 121.292(17) 25_445 25
As1 Cd1 Cd2 121.291(17) 25_455 25
As2 Cd1 Cd2 51.536(19) . 25
Cd2 Cd1 Cd2 85.39(3) 25_445 25
As1 Cd1 Cd2 121.292(17) 25 25_455
As1 Cd1 Cd2 121.292(17) 25_445 25_455
As1 Cd1 Cd2 51.24(3) 25_455 25_455
As2 Cd1 Cd2 51.537(18) . 25_455
Cd2 Cd1 Cd2 85.39(3) 25_445 25_455
Cd2 Cd1 Cd2 85.39(3) 25 25_455
As1 Cd1 Rb1 60.843(18) 25 13_554
As1 Cd1 Rb1 118.31(3) 25_445 13_554
As1 Cd1 Rb1 60.844(18) 25_455 13_554
As2 Cd1 Rb1 138.909(13) . 13_554
Cd2 Cd1 Rb1 169.55(2) 25_445 13_554
Cd2 Cd1 Rb1 102.209(18) 25 13_554
Cd2 Cd1 Rb1 102.209(19) 25_455 13_554
As1 Cd1 Rb1 118.31(3) 25 13_444
As1 Cd1 Rb1 60.843(18) 25_445 13_444
As1 Cd1 Rb1 60.844(18) 25_455 13_444
As2 Cd1 Rb1 138.909(13) . 13_444
Cd2 Cd1 Rb1 102.209(19) 25_445 13_444
Cd2 Cd1 Rb1 169.55(2) 25 13_444
Cd2 Cd1 Rb1 102.209(19) 25_455 13_444
Rb1 Cd1 Rb1 69.39(2) 13_554 13_444
As1 Cd1 Rb1 60.843(18) 25 13_544
As1 Cd1 Rb1 60.843(18) 25_445 13_544
As1 Cd1 Rb1 118.31(3) 25_455 13_544
As2 Cd1 Rb1 138.909(13) . 13_544
Cd2 Cd1 Rb1 102.209(18) 25_445 13_544
Cd2 Cd1 Rb1 102.209(19) 25 13_544
Cd2 Cd1 Rb1 169.55(2) 25_455 13_544
Rb1 Cd1 Rb1 69.39(2) 13_554 13_544
Rb1 Cd1 Rb1 69.39(2) 13_444 13_544
As1 Cd2 As2 113.850(15) . 7
As1 Cd2 As2 113.850(15) . 7_445
As2 Cd2 As2 104.760(17) 7 7_445
As1 Cd2 As2 113.849(15) . 7_455
As2 Cd2 As2 104.759(17) 7 7_455
As2 Cd2 As2 104.759(17) 7_445 7_455
As1 Cd2 Cd1 51.537(18) . 25_445
As2 Cd2 Cd1 127.560(7) 7 25_445
As2 Cd2 Cd1 62.31(2) 7_445 25_445
As2 Cd2 Cd1 127.558(7) 7_455 25_445
As1 Cd2 Cd1 51.537(18) . 25
As2 Cd2 Cd1 62.31(2) 7 25
As2 Cd2 Cd1 127.560(8) 7_445 25
As2 Cd2 Cd1 127.558(7) 7_455 25
Cd1 Cd2 Cd1 85.39(3) 25_445 25
As1 Cd2 Cd1 51.537(18) . 25_455
As2 Cd2 Cd1 127.559(7) 7 25_455
As2 Cd2 Cd1 127.559(8) 7_445 25_455
As2 Cd2 Cd1 62.31(2) 7_455 25_455
Cd1 Cd2 Cd1 85.39(3) 25_445 25_455
Cd1 Cd2 Cd1 85.39(3) 25 25_455
As1 Cd2 Cd2 131.48(2) . 31
As2 Cd2 Cd2 52.379(9) 7 31
As2 Cd2 Cd2 114.67(4) 7_445 31
As2 Cd2 Cd2 52.380(9) 7_455 31
Cd1 Cd2 Cd2 176.99(3) 25_445 31
Cd1 Cd2 Cd2 96.814(18) 25 31
Cd1 Cd2 Cd2 96.815(18) 25_455 31
As1 Cd2 Cd2 131.48(2) . 31_445
As2 Cd2 Cd2 114.67(4) 7 31_445
As2 Cd2 Cd2 52.379(8) 7_445 31_445
As2 Cd2 Cd2 52.380(9) 7_455 31_445
Cd1 Cd2 Cd2 96.814(18) 25_445 31_445
Cd1 Cd2 Cd2 176.99(3) 25 31_445
Cd1 Cd2 Cd2 96.815(19) 25_455 31_445
Cd2 Cd2 Cd2 80.91(3) 31 31_445
As1 Cd2 Cd2 131.48(2) . 31_545
As2 Cd2 Cd2 52.380(8) 7 31_545
As2 Cd2 Cd2 52.380(9) 7_445 31_545
As2 Cd2 Cd2 114.67(3) 7_455 31_545
Cd1 Cd2 Cd2 96.815(18) 25_445 31_545
Cd1 Cd2 Cd2 96.815(19) 25 31_545
Cd1 Cd2 Cd2 176.99(3) 25_455 31_545
Cd2 Cd2 Cd2 80.91(3) 31 31_545
Cd2 Cd2 Cd2 80.91(3) 31_445 31_545
Cd2 As1 Cd1 77.22(3) . 25
Cd2 As1 Cd1 77.22(3) . 25_445
Cd1 As1 Cd1 115.254(19) 25 25_445
Cd2 As1 Cd1 77.22(3) . 25_455
Cd1 As1 Cd1 115.253(19) 25 25_455
Cd1 As1 Cd1 115.253(18) 25_445 25_455
Cd2 As1 Rb1 132.614(15) . 13_444
Cd1 As1 Rb1 150.16(3) 25 13_444
Cd1 As1 Rb1 77.930(18) 25_445 13_444
Cd1 As1 Rb1 77.930(18) 25_455 13_444
Cd2 As1 Rb1 132.614(15) . 13_554
Cd1 As1 Rb1 77.930(18) 25 13_554
Cd1 As1 Rb1 150.16(3) 25_445 13_554
Cd1 As1 Rb1 77.930(18) 25_455 13_554
Rb1 As1 Rb1 79.19(2) 13_444 13_554
Cd2 As1 Rb1 132.614(15) . 13_544
Cd1 As1 Rb1 77.930(18) 25 13_544
Cd1 As1 Rb1 77.930(18) 25_445 13_544
Cd1 As1 Rb1 150.16(3) 25_455 13_544
Rb1 As1 Rb1 79.19(2) 13_444 13_544
Rb1 As1 Rb1 79.19(2) 13_554 13_544
Cd2 As2 Cd2 180.00(2) 25 13_444
Cd2 As2 Cd2 104.762(17) 25 25_445
Cd2 As2 Cd2 75.238(17) 13_444 25_445
Cd2 As2 Cd2 75.238(17) 25 13_554
Cd2 As2 Cd2 104.762(17) 13_444 13_554
Cd2 As2 Cd2 180.00(2) 25_445 13_554
Cd2 As2 Cd2 104.761(17) 25 25_455
Cd2 As2 Cd2 75.239(17) 13_444 25_455
Cd2 As2 Cd2 104.761(17) 25_445 25_455
Cd2 As2 Cd2 75.239(17) 13_554 25_455
Cd2 As2 Cd2 75.239(17) 25 13_544
Cd2 As2 Cd2 104.761(17) 13_444 13_544
Cd2 As2 Cd2 75.239(17) 25_445 13_544
Cd2 As2 Cd2 104.761(17) 13_554 13_544
Cd2 As2 Cd2 180.00(2) 25_455 13_544
Cd2 As2 Cd1 66.152(15) 25 .
Cd2 As2 Cd1 113.848(15) 13_444 .
Cd2 As2 Cd1 66.152(15) 25_445 .
Cd2 As2 Cd1 113.848(15) 13_554 .
Cd2 As2 Cd1 66.152(15) 25_455 .
Cd2 As2 Cd1 113.848(15) 13_544 .
Cd2 As2 Cd1 113.848(15) 25 19
Cd2 As2 Cd1 66.152(15) 13_444 19
Cd2 As2 Cd1 113.848(15) 25_445 19
Cd2 As2 Cd1 66.152(15) 13_554 19
Cd2 As2 Cd1 113.848(15) 25_455 19
Cd2 As2 Cd1 66.152(15) 13_544 19
Cd1 As2 Cd1 180.0 . 19

loop_
_geom_bond_atom_site_label_1
_geom_bond_atom_site_label_2
_geom_bond_distance
_geom_bond_site_symmetry_2
Rb1 As1 3.5108(9) 31_445
Rb1 As1 3.5108(9) 7
Rb1 As1 3.5108(9) 31
Rb1 As1 3.5108(9) 7_445
Rb1 As1 3.5109(9) 31_545
Rb1 As1 3.5109(9) 7_455
Rb1 Cd1 3.9311(10) 31
Rb1 Cd1 3.9311(10) 7_445
Rb1 Cd1 3.9311(10) 31_445
Rb1 Cd1 3.9311(10) 7
Rb1 Cd1 3.9311(10) 7_455
Rb1 Cd1 3.9311(10) 31_545
Cd1 As1 2.6494(6) 25
Cd1 As1 2.6494(6) 25_445
Cd1 As1 2.6494(6) 25_455
Cd1 As2 3.1947(13) .
Cd1 Cd2 3.2998(9) 25_445
Cd1 Cd2 3.2998(9) 25
Cd1 Cd2 3.2998(9) 25_455
Cd1 Rb1 3.9311(10) 13_554
Cd1 Rb1 3.9311(10) 13_444
Cd1 Rb1 3.9312(10) 13_544
Cd2 As1 2.6385(14) .
Cd2 As2 2.8250(6) 7
Cd2 As2 2.8250(6) 7_445
Cd2 As2 2.8250(6) 7_455
Cd2 Cd1 3.2998(9) 25_445
Cd2 Cd1 3.2998(9) 25
Cd2 Cd1 3.2998(9) 25_455
Cd2 Cd2 3.4486(11) 31
Cd2 Cd2 3.4486(11) 31_445
Cd2 Cd2 3.4486(11) 31_545
As1 Cd1 2.6494(6) 25
As1 Cd1 2.6494(6) 25_445
As1 Cd1 2.6494(6) 25_455
As1 Rb1 3.5109(9) 13_444
As1 Rb1 3.5109(9) 13_554
As1 Rb1 3.5109(9) 13_544
As2 Cd2 2.8249(6) 25
As2 Cd2 2.8249(6) 13_444
As2 Cd2 2.8249(6) 25_445
As2 Cd2 2.8249(6) 13_554
As2 Cd2 2.8250(6) 25_455
As2 Cd2 2.8250(6) 13_544
As2 Cd1 3.1947(13) 19
